data_2239123
loop_
_publ_author_name
'Bello, Mollie J.'
'Brady, Sarah E.'
'Zakharov, Lev N.'
'Tyler, David R.'

_publ_section_title
;
 Benzyltris[2-(dibenzylamino)ethyl]ammonium iodide
;
_journal_coeditor_code IS5322
_journal_issue 1
_journal_name_full 'Acta Crystallographica Section E'
_journal_page_first o5
_journal_paper_doi 10.1107/S1600536813031607
_journal_volume 70
_journal_year 2014
_chemical_formula_iupac 'C55 H61 N4 +, I -'
_chemical_formula_moiety 'C55 H61 N4 +, I -'
_chemical_formula_sum 'C55 H61 I N4'
_chemical_formula_weight 904.98
_chemical_name_systematic
;
Benzyltris[2-(dibenzylamino)ethyl]ammonium iodide
;
_space_group_IT_number 2
_symmetry_cell_setting triclinic
_symmetry_space_group_name_Hall '-P 1'
_symmetry_space_group_name_H-M 'P -1'
_atom_sites_solution_hydrogens geom
_atom_sites_solution_primary direct
_atom_sites_solution_secondary difmap
_audit_creation_method SHELXTL
_cell_angle_alpha 94.491(3)
_cell_angle_beta 101.972(3)
_cell_angle_gamma 106.229(3)
_cell_formula_units_Z 2
_cell_length_a 11.1254(10)
_cell_length_b 14.3871(13)
_cell_length_c 15.9525(15)
_cell_measurement_reflns_used 9619
_cell_measurement_temperature 100(2)
_cell_measurement_theta_max 36.21
_cell_measurement_theta_min 2.59
_cell_volume 2372.9(4)
_computing_cell_refinement 'SAINT (Bruker, 2000)'
_computing_data_collection 'APEX2 (Bruker, 2008)'
_computing_data_reduction 'SAINT (Bruker, 2000)'
_computing_molecular_graphics 'SHELXTL (Sheldrick, 2008)'
_computing_publication_material 'SHELXTL (Sheldrick, 2008)'
_computing_structure_refinement 'SHELXTL (Sheldrick, 2008)'
_computing_structure_solution 'SHELXTL (Sheldrick, 2008)'
_diffrn_ambient_temperature 100(2)
_diffrn_measured_fraction_theta_full 1.000
_diffrn_measured_fraction_theta_max 1.000
_diffrn_measurement_device_type 'Bruker APEXII CCD'
_diffrn_measurement_method '\f and \w scans'
_diffrn_radiation_monochromator 'triumph mirror'
_diffrn_radiation_source 'fine-focus sealed tube'
_diffrn_radiation_type MoK\a
_diffrn_radiation_wavelength 0.71073
_diffrn_reflns_av_R_equivalents 0.0297
_diffrn_reflns_av_sigmaI/netI 0.0212
_diffrn_reflns_limit_h_max 14
_diffrn_reflns_limit_h_min -14
_diffrn_reflns_limit_k_max 16
_diffrn_reflns_limit_k_min -18
_diffrn_reflns_limit_l_max 20
_diffrn_reflns_limit_l_min -20
_diffrn_reflns_number 53881
_diffrn_reflns_theta_full 27.00
_diffrn_reflns_theta_max 27.00
_diffrn_reflns_theta_min 1.49
_diffrn_standards_number 0
_exptl_absorpt_coefficient_mu 0.715
_exptl_absorpt_correction_T_max 0.9255
_exptl_absorpt_correction_T_min 0.8416
_exptl_absorpt_correction_type multi-scan
_exptl_absorpt_process_details '(SADABS; Bruker, 2000)'
_exptl_crystal_colour colourless
_exptl_crystal_density_diffrn 1.267
_exptl_crystal_density_method 'not measured'
_exptl_crystal_description prizm
_exptl_crystal_F_000 944
_exptl_crystal_size_max 0.25
_exptl_crystal_size_mid 0.24
_exptl_crystal_size_min 0.11
_refine_diff_density_max 0.379
_refine_diff_density_min -0.424
_refine_ls_extinction_coef 0.00066(14)
_refine_ls_extinction_expression Fc^*^=kFc[1+0.001xFc^2^\l^3^/sin(2\q)]^-1/4^
_refine_ls_extinction_method 'SHELXTL (Sheldrick, 2008)'
_refine_ls_goodness_of_fit_ref 1.043
_refine_ls_hydrogen_treatment constr
_refine_ls_matrix_type full
_refine_ls_number_parameters 542
_refine_ls_number_reflns 10377
_refine_ls_number_restraints 0
_refine_ls_restrained_S_all 1.043
_refine_ls_R_factor_all 0.0221
_refine_ls_R_factor_gt 0.0201
_refine_ls_shift/su_max 0.002
_refine_ls_shift/su_mean 0.000
_refine_ls_structure_factor_coef Fsqd
_refine_ls_weighting_details 'calc w=1/[\s^2^(Fo^2^)+(0.0153P)^2^+1.3240P] where P=(Fo^2^+2Fc^2^)/3'
_refine_ls_weighting_scheme calc
_refine_ls_wR_factor_gt 0.0479
_refine_ls_wR_factor_ref 0.0491
_reflns_number_gt 9802
_reflns_number_total 10377
_reflns_threshold_expression I>2sigma(I)
_cod_data_source_file is5322sup1.cif
_cod_data_source_block I
_cod_database_code 2239123
_cod_database_fobs_code 2239123

loop_
_symmetry_equiv_pos_as_xyz
'x, y, z'
'-x, -y, -z'

loop_
_atom_site_type_symbol
_atom_site_label
_atom_site_fract_x
_atom_site_fract_y
_atom_site_fract_z
_atom_site_U_iso_or_equiv
_atom_site_adp_type
_atom_site_calc_flag
_atom_site_refinement_flags
_atom_site_occupancy
_atom_site_symmetry_multiplicity
I I1 0.258461(8) 0.304462(6) 0.946780(6) 0.01859(3) Uani d . 1 1
N N1 0.65830(9) 0.40260(7) 0.14758(6) 0.0115(2) Uani d . 1 1
N N2 0.92688(10) 0.57153(8) 0.27511(7) 0.0148(2) Uani d . 1 1
N N3 0.47013(10) 0.54906(8) 0.24366(7) 0.0153(2) Uani d . 1 1
N N4 0.46942(10) 0.17927(8) 0.22778(7) 0.0174(2) Uani d . 1 1
C C1 0.79639(11) 0.40571(9) 0.18740(8) 0.0141(2) Uani d . 1 1
H H1A 0.8182 0.3557 0.1524 0.017 Uiso calc R 1 1
H H1B 0.8006 0.3872 0.2462 0.017 Uiso calc R 1 1
C C2 0.89895(12) 0.50425(9) 0.19438(8) 0.0157(2) Uani d . 1 1
H H2A 0.9800 0.4917 0.1882 0.019 Uiso calc R 1 1
H H2B 0.8708 0.5373 0.1452 0.019 Uiso calc R 1 1
C C3 1.01512(12) 0.66504(10) 0.26363(9) 0.0194(3) Uani d . 1 1
H H3A 0.9779 0.6844 0.2083 0.023 Uiso calc R 1 1
H H3B 1.0982 0.6549 0.2593 0.023 Uiso calc R 1 1
C C4 1.04092(13) 0.74770(10) 0.33570(9) 0.0208(3) Uani d . 1 1
C C5 0.94103(15) 0.76527(11) 0.36803(10) 0.0282(3) Uani d . 1 1
H H5A 0.8557 0.7224 0.3468 0.034 Uiso calc R 1 1
C C6 0.96470(19) 0.84485(12) 0.43104(12) 0.0383(4) Uani d . 1 1
H H6A 0.8959 0.8557 0.4531 0.046 Uiso calc R 1 1
C C7 1.08893(19) 0.90862(11) 0.46183(11) 0.0397(4) Uani d . 1 1
H H7A 1.1053 0.9633 0.5046 0.048 Uiso calc R 1 1
C C8 1.18838(18) 0.89196(11) 0.42988(11) 0.0358(4) Uani d . 1 1
H H8A 1.2733 0.9356 0.4505 0.043 Uiso calc R 1 1
C C9 1.16503(15) 0.81164(11) 0.36767(9) 0.0266(3) Uani d . 1 1
H H9A 1.2344 0.8003 0.3468 0.032 Uiso calc R 1 1
C C10 0.98820(12) 0.53424(10) 0.35122(9) 0.0178(3) Uani d . 1 1
H H10A 1.0436 0.5907 0.3950 0.021 Uiso calc R 1 1
H H10B 1.0447 0.4983 0.3331 0.021 Uiso calc R 1 1
C C11 0.89454(12) 0.46742(10) 0.39318(8) 0.0166(2) Uani d . 1 1
C C12 0.90450(13) 0.37526(10) 0.40752(8) 0.0196(3) Uani d . 1 1
H H12A 0.9692 0.3535 0.3891 0.024 Uiso calc R 1 1
C C13 0.82121(14) 0.31463(11) 0.44837(9) 0.0235(3) Uani d . 1 1
H H13A 0.8297 0.2522 0.4579 0.028 Uiso calc R 1 1
C C14 0.72586(14) 0.34508(12) 0.47524(9) 0.0255(3) Uani d . 1 1
H H14A 0.6684 0.3036 0.5028 0.031 Uiso calc R 1 1
C C15 0.71505(14) 0.43675(12) 0.46156(9) 0.0254(3) Uani d . 1 1
H H15A 0.6499 0.4580 0.4799 0.030 Uiso calc R 1 1
C C16 0.79869(13) 0.49771(11) 0.42131(9) 0.0205(3) Uani d . 1 1
H H16A 0.7907 0.5605 0.4128 0.025 Uiso calc R 1 1
C C17 0.62902(11) 0.48370(9) 0.19850(8) 0.0134(2) Uani d . 1 1
H H17A 0.6886 0.5471 0.1926 0.016 Uiso calc R 1 1
H H17B 0.6480 0.4758 0.2605 0.016 Uiso calc R 1 1
C C18 0.49129(12) 0.48881(9) 0.17232(8) 0.0152(2) Uani d . 1 1
H H18A 0.4789 0.5185 0.1185 0.018 Uiso calc R 1 1
H H18B 0.4291 0.4223 0.1618 0.018 Uiso calc R 1 1
C C19 0.54626(13) 0.65255(10) 0.25103(9) 0.0191(3) Uani d . 1 1
H H19A 0.5050 0.6821 0.2036 0.023 Uiso calc R 1 1
H H19B 0.6335 0.6559 0.2438 0.023 Uiso calc R 1 1
C C20 0.55863(12) 0.71169(10) 0.33658(9) 0.0187(3) Uani d . 1 1
C C21 0.57529(13) 0.67301(11) 0.41403(9) 0.0227(3) Uani d . 1 1
H H21A 0.5734 0.6065 0.4131 0.027 Uiso calc R 1 1
C C22 0.59459(14) 0.73056(12) 0.49277(10) 0.0281(3) Uani d . 1 1
H H22A 0.6061 0.7033 0.5451 0.034 Uiso calc R 1 1
C C23 0.59709(16) 0.82747(12) 0.49503(10) 0.0328(4) Uani d . 1 1
H H23A 0.6109 0.8669 0.5488 0.039 Uiso calc R 1 1
C C24 0.57942(19) 0.86637(12) 0.41876(11) 0.0377(4) Uani d . 1 1
H H24A 0.5801 0.9326 0.4200 0.045 Uiso calc R 1 1
C C25 0.56057(16) 0.80891(11) 0.33983(10) 0.0290(3) Uani d . 1 1
H H25A 0.5489 0.8365 0.2877 0.035 Uiso calc R 1 1
C C26 0.33205(12) 0.54272(10) 0.22862(9) 0.0194(3) Uani d . 1 1
H H26A 0.3037 0.5604 0.1707 0.023 Uiso calc R 1 1
H H26B 0.3220 0.5912 0.2721 0.023 Uiso calc R 1 1
C C27 0.24552(12) 0.44284(10) 0.23376(9) 0.0198(3) Uani d . 1 1
C C28 0.15843(13) 0.38517(11) 0.15984(10) 0.0251(3) Uani d . 1 1
H H28A 0.1569 0.4075 0.1053 0.030 Uiso calc R 1 1
C C29 0.07355(15) 0.29513(12) 0.16496(12) 0.0349(4) Uani d . 1 1
H H29A 0.0149 0.2565 0.1140 0.042 Uiso calc R 1 1
C C30 0.07459(16) 0.26210(12) 0.24384(14) 0.0391(4) Uani d . 1 1
H H30A 0.0156 0.2013 0.2476 0.047 Uiso calc R 1 1
C C31 0.16209(16) 0.31805(13) 0.31769(12) 0.0355(4) Uani d . 1 1
H H31A 0.1639 0.2949 0.3720 0.043 Uiso calc R 1 1
C C32 0.24727(14) 0.40774(12) 0.31282(10) 0.0263(3) Uani d . 1 1
H H32A 0.3071 0.4454 0.3638 0.032 Uiso calc R 1 1
C C33 0.57049(11) 0.30202(9) 0.15075(8) 0.0133(2) Uani d . 1 1
H H33A 0.5978 0.2528 0.1189 0.016 Uiso calc R 1 1
H H33B 0.4818 0.2975 0.1196 0.016 Uiso calc R 1 1
C C34 0.56666(13) 0.27480(10) 0.24087(8) 0.0194(3) Uani d . 1 1
H H34A 0.6519 0.2713 0.2716 0.023 Uiso calc R 1 1
H H34B 0.5429 0.3240 0.2755 0.023 Uiso calc R 1 1
C C35 0.34292(14) 0.18551(11) 0.23591(10) 0.0237(3) Uani d . 1 1
H H35A 0.3258 0.2419 0.2094 0.028 Uiso calc R 1 1
H H35B 0.3427 0.1961 0.2979 0.028 Uiso calc R 1 1
C C36 0.23870(13) 0.09302(11) 0.19179(11) 0.0254(3) Uani d . 1 1
C C37 0.21898(14) 0.06601(11) 0.10272(11) 0.0285(3) Uani d . 1 1
H H37A 0.2703 0.1069 0.0712 0.034 Uiso calc R 1 1
C C38 0.12591(15) -0.01933(13) 0.05975(14) 0.0415(4) Uani d . 1 1
H H38A 0.1143 -0.0370 -0.0007 0.050 Uiso calc R 1 1
C C39 0.04972(16) -0.07896(13) 0.10474(18) 0.0511(6) Uani d . 1 1
H H39A -0.0151 -0.1371 0.0751 0.061 Uiso calc R 1 1
C C40 0.06773(16) -0.05418(14) 0.19217(18) 0.0540(7) Uani d . 1 1
H H40A 0.0157 -0.0957 0.2229 0.065 Uiso calc R 1 1
C C41 0.16278(15) 0.03243(13) 0.23692(14) 0.0389(4) Uani d . 1 1
H H41A 0.1748 0.0492 0.2975 0.047 Uiso calc R 1 1
C C42 0.51333(13) 0.10956(10) 0.27861(9) 0.0211(3) Uani d . 1 1
H H42A 0.4379 0.0545 0.2811 0.025 Uiso calc R 1 1
H H42B 0.5570 0.1422 0.3385 0.025 Uiso calc R 1 1
C C43 0.60544(13) 0.07035(10) 0.23936(10) 0.0218(3) Uani d . 1 1
C C44 0.71526(15) 0.05800(12) 0.29130(11) 0.0302(3) Uani d . 1 1
H H44A 0.7368 0.0789 0.3520 0.036 Uiso calc R 1 1
C C45 0.79374(16) 0.01507(14) 0.25478(13) 0.0412(4) Uani d . 1 1
H H45A 0.8684 0.0067 0.2907 0.049 Uiso calc R 1 1
C C46 0.76366(18) -0.01528(16) 0.16680(15) 0.0492(5) Uani d . 1 1
H H46A 0.8160 -0.0461 0.1422 0.059 Uiso calc R 1 1
C C47 0.65645(19) -0.00045(17) 0.11451(14) 0.0519(6) Uani d . 1 1
H H47A 0.6366 -0.0194 0.0536 0.062 Uiso calc R 1 1
C C48 0.57798(15) 0.04207(13) 0.15092(11) 0.0353(4) Uani d . 1 1
H H48A 0.5046 0.0518 0.1147 0.042 Uiso calc R 1 1
C C49 0.64012(12) 0.41892(9) 0.05210(8) 0.0136(2) Uani d . 1 1
H H49A 0.5471 0.4068 0.0266 0.016 Uiso calc R 1 1
H H49B 0.6849 0.4883 0.0498 0.016 Uiso calc R 1 1
C C50 0.68975(13) 0.35503(10) -0.00260(8) 0.0163(2) Uani d . 1 1
C C51 0.81668(14) 0.38692(12) -0.01157(9) 0.0239(3) Uani d . 1 1
H H51A 0.8725 0.4486 0.0183 0.029 Uiso calc R 1 1
C C52 0.86189(16) 0.32936(14) -0.06375(10) 0.0332(4) Uani d . 1 1
H H52A 0.9488 0.3510 -0.0684 0.040 Uiso calc R 1 1
C C53 0.78044(18) 0.24072(14) -0.10873(10) 0.0366(4) Uani d . 1 1
H H53A 0.8110 0.2017 -0.1450 0.044 Uiso calc R 1 1
C C54 0.65424(18) 0.20851(12) -0.10119(10) 0.0320(4) Uani d . 1 1
H H54A 0.5986 0.1474 -0.1323 0.038 Uiso calc R 1 1
C C55 0.60823(14) 0.26518(10) -0.04828(9) 0.0214(3) Uani d . 1 1
H H55A 0.5215 0.2427 -0.0433 0.026 Uiso calc R 1 1

loop_
_atom_site_aniso_label
_atom_site_aniso_U_11
_atom_site_aniso_U_22
_atom_site_aniso_U_33
_atom_site_aniso_U_12
_atom_site_aniso_U_13
_atom_site_aniso_U_23
I1 0.01564(5) 0.01370(5) 0.02282(5) 0.00055(3) 0.00239(3) 0.00193(3)
N1 0.0111(5) 0.0116(5) 0.0110(5) 0.0031(4) 0.0018(4) -0.0005(4)
N2 0.0133(5) 0.0141(5) 0.0143(5) 0.0023(4) 0.0002(4) 0.0000(4)
N3 0.0141(5) 0.0160(5) 0.0163(5) 0.0059(4) 0.0045(4) -0.0015(4)
N4 0.0177(5) 0.0148(5) 0.0206(6) 0.0041(4) 0.0067(4) 0.0059(4)
C1 0.0107(5) 0.0151(6) 0.0152(6) 0.0047(5) 0.0003(4) -0.0011(5)
C2 0.0117(5) 0.0176(6) 0.0161(6) 0.0033(5) 0.0026(5) -0.0018(5)
C3 0.0158(6) 0.0185(6) 0.0193(7) -0.0002(5) 0.0023(5) 0.0010(5)
C4 0.0252(7) 0.0141(6) 0.0179(7) 0.0020(5) -0.0012(5) 0.0032(5)
C5 0.0298(8) 0.0216(7) 0.0297(8) 0.0089(6) 0.0006(6) -0.0028(6)
C6 0.0511(10) 0.0274(8) 0.0369(9) 0.0209(8) 0.0029(8) -0.0043(7)
C7 0.0643(12) 0.0164(7) 0.0289(9) 0.0120(8) -0.0064(8) -0.0041(6)
C8 0.0460(10) 0.0173(7) 0.0271(8) -0.0042(7) -0.0086(7) 0.0026(6)
C9 0.0294(8) 0.0201(7) 0.0211(7) -0.0022(6) -0.0016(6) 0.0055(6)
C10 0.0134(6) 0.0195(6) 0.0181(6) 0.0047(5) -0.0009(5) 0.0016(5)
C11 0.0152(6) 0.0206(6) 0.0107(6) 0.0046(5) -0.0018(5) -0.0016(5)
C12 0.0203(6) 0.0235(7) 0.0140(6) 0.0081(5) 0.0004(5) 0.0009(5)
C13 0.0275(7) 0.0244(7) 0.0145(7) 0.0059(6) -0.0015(5) 0.0041(6)
C14 0.0214(7) 0.0365(8) 0.0137(7) 0.0019(6) 0.0022(5) 0.0062(6)
C15 0.0200(7) 0.0407(9) 0.0152(7) 0.0105(6) 0.0037(5) -0.0009(6)
C16 0.0204(6) 0.0247(7) 0.0153(6) 0.0087(6) 0.0010(5) -0.0017(5)
C17 0.0135(6) 0.0127(6) 0.0132(6) 0.0049(5) 0.0018(4) -0.0025(5)
C18 0.0138(6) 0.0171(6) 0.0142(6) 0.0062(5) 0.0022(5) -0.0016(5)
C19 0.0237(7) 0.0165(6) 0.0181(7) 0.0065(5) 0.0073(5) 0.0003(5)
C20 0.0163(6) 0.0195(6) 0.0191(7) 0.0041(5) 0.0050(5) -0.0021(5)
C21 0.0222(7) 0.0247(7) 0.0218(7) 0.0083(6) 0.0056(5) 0.0008(6)
C22 0.0269(7) 0.0364(8) 0.0186(7) 0.0054(7) 0.0069(6) 0.0008(6)
C23 0.0370(9) 0.0298(8) 0.0230(8) -0.0024(7) 0.0113(7) -0.0110(6)
C24 0.0571(11) 0.0184(7) 0.0334(9) 0.0051(7) 0.0147(8) -0.0069(7)
C25 0.0434(9) 0.0204(7) 0.0217(7) 0.0072(7) 0.0089(6) -0.0003(6)
C26 0.0173(6) 0.0222(7) 0.0215(7) 0.0113(5) 0.0044(5) 0.0009(5)
C27 0.0147(6) 0.0250(7) 0.0247(7) 0.0119(5) 0.0083(5) 0.0019(6)
C28 0.0184(6) 0.0285(7) 0.0301(8) 0.0106(6) 0.0065(6) -0.0001(6)
C29 0.0198(7) 0.0293(8) 0.0523(11) 0.0066(6) 0.0066(7) -0.0057(8)
C30 0.0229(8) 0.0280(8) 0.0748(14) 0.0103(7) 0.0246(8) 0.0124(9)
C31 0.0328(8) 0.0428(10) 0.0499(10) 0.0236(8) 0.0281(8) 0.0233(8)
C32 0.0241(7) 0.0355(8) 0.0269(8) 0.0168(6) 0.0111(6) 0.0060(6)
C33 0.0136(5) 0.0108(5) 0.0134(6) 0.0016(5) 0.0022(4) -0.0003(5)
C34 0.0236(7) 0.0166(6) 0.0137(6) 0.0003(5) 0.0030(5) 0.0017(5)
C35 0.0260(7) 0.0250(7) 0.0274(8) 0.0129(6) 0.0136(6) 0.0084(6)
C36 0.0172(6) 0.0232(7) 0.0434(9) 0.0111(6) 0.0128(6) 0.0171(7)
C37 0.0188(7) 0.0237(7) 0.0419(9) 0.0060(6) 0.0042(6) 0.0091(7)
C38 0.0212(8) 0.0293(8) 0.0658(13) 0.0067(7) -0.0052(8) 0.0046(8)
C39 0.0175(8) 0.0269(9) 0.1046(19) 0.0057(7) 0.0025(9) 0.0204(10)
C40 0.0201(8) 0.0378(10) 0.123(2) 0.0169(8) 0.0307(10) 0.0538(13)
C41 0.0259(8) 0.0417(10) 0.0671(12) 0.0213(7) 0.0251(8) 0.0364(9)
C42 0.0221(7) 0.0203(7) 0.0243(7) 0.0073(5) 0.0088(5) 0.0103(6)
C43 0.0180(6) 0.0153(6) 0.0315(8) 0.0033(5) 0.0067(6) 0.0038(6)
C44 0.0262(7) 0.0305(8) 0.0349(9) 0.0103(6) 0.0051(6) 0.0100(7)
C45 0.0253(8) 0.0449(10) 0.0573(12) 0.0186(8) 0.0064(8) 0.0101(9)
C46 0.0337(9) 0.0540(12) 0.0659(14) 0.0257(9) 0.0133(9) -0.0060(10)
C47 0.0395(10) 0.0713(14) 0.0428(11) 0.0289(10) 0.0007(8) -0.0234(10)
C48 0.0241(7) 0.0432(10) 0.0357(9) 0.0161(7) -0.0013(7) -0.0106(8)
C49 0.0149(6) 0.0144(6) 0.0114(6) 0.0047(5) 0.0025(4) 0.0020(5)
C50 0.0216(6) 0.0198(6) 0.0111(6) 0.0103(5) 0.0055(5) 0.0039(5)
C51 0.0230(7) 0.0348(8) 0.0175(7) 0.0118(6) 0.0077(5) 0.0065(6)
C52 0.0338(8) 0.0565(11) 0.0241(8) 0.0286(8) 0.0158(7) 0.0131(8)
C53 0.0596(11) 0.0479(10) 0.0248(8) 0.0417(9) 0.0216(8) 0.0110(7)
C54 0.0571(11) 0.0240(8) 0.0200(7) 0.0199(8) 0.0104(7) 0.0010(6)
C55 0.0309(7) 0.0195(7) 0.0158(7) 0.0101(6) 0.0068(5) 0.0025(5)

loop_
_atom_type_symbol
_atom_type_description
_atom_type_scat_dispersion_real
_atom_type_scat_dispersion_imag
_atom_type_scat_source
C C 0.0033 0.0016 'International Tables Vol C Tables 4.2.6.8 and 6.1.1.4'
H H 0.0000 0.0000 'International Tables Vol C Tables 4.2.6.8 and 6.1.1.4'
N N 0.0061 0.0033 'International Tables Vol C Tables 4.2.6.8 and 6.1.1.4'
I I -0.4742 1.8119 'International Tables Vol C Tables 4.2.6.8 and 6.1.1.4'

loop_
_geom_angle_atom_site_label_1
_geom_angle_atom_site_label_2
_geom_angle_atom_site_label_3
_geom_angle
C33 N1 C17 112.71(9)
C33 N1 C1 108.08(9)
C17 N1 C1 107.80(9)
C33 N1 C49 107.91(9)
C17 N1 C49 108.85(9)
C1 N1 C49 111.53(9)
C2 N2 C3 106.50(10)
C2 N2 C10 112.13(10)
C3 N2 C10 109.80(10)
C18 N3 C19 111.12(10)
C18 N3 C26 110.13(10)
C19 N3 C26 108.59(10)
C34 N4 C42 113.12(11)
C34 N4 C35 113.16(11)
C42 N4 C35 113.38(10)
N1 C1 C2 115.62(10)
N1 C1 H1A 108.4
C2 C1 H1A 108.4
N1 C1 H1B 108.4
C2 C1 H1B 108.4
H1A C1 H1B 107.4
N2 C2 C1 115.67(10)
N2 C2 H2A 108.4
C1 C2 H2A 108.4
N2 C2 H2B 108.4
C1 C2 H2B 108.4
H2A C2 H2B 107.4
N2 C3 C4 114.09(11)
N2 C3 H3A 108.7
C4 C3 H3A 108.7
N2 C3 H3B 108.7
C4 C3 H3B 108.7
H3A C3 H3B 107.6
C9 C4 C5 118.61(14)
C9 C4 C3 120.12(13)
C5 C4 C3 121.16(12)
C6 C5 C4 120.75(15)
C6 C5 H5A 119.6
C4 C5 H5A 119.6
C5 C6 C7 120.03(17)
C5 C6 H6A 120.0
C7 C6 H6A 120.0
C8 C7 C6 119.59(15)
C8 C7 H7A 120.2
C6 C7 H7A 120.2
C7 C8 C9 120.39(16)
C7 C8 H8A 119.8
C9 C8 H8A 119.8
C8 C9 C4 120.62(16)
C8 C9 H9A 119.7
C4 C9 H9A 119.7
N2 C10 C11 114.59(10)
N2 C10 H10A 108.6
C11 C10 H10A 108.6
N2 C10 H10B 108.6
C11 C10 H10B 108.6
H10A C10 H10B 107.6
C12 C11 C16 118.26(13)
C12 C11 C10 120.72(12)
C16 C11 C10 120.98(12)
C13 C12 C11 121.05(13)
C13 C12 H12A 119.5
C11 C12 H12A 119.5
C14 C13 C12 120.16(13)
C14 C13 H13A 119.9
C12 C13 H13A 119.9
C13 C14 C15 119.39(13)
C13 C14 H14A 120.3
C15 C14 H14A 120.3
C16 C15 C14 120.55(13)
C16 C15 H15A 119.7
C14 C15 H15A 119.7
C15 C16 C11 120.58(13)
C15 C16 H16A 119.7
C11 C16 H16A 119.7
N1 C17 C18 116.01(10)
N1 C17 H17A 108.3
C18 C17 H17A 108.3
N1 C17 H17B 108.3
C18 C17 H17B 108.3
H17A C17 H17B 107.4
N3 C18 C17 107.82(10)
N3 C18 H18A 110.1
C17 C18 H18A 110.1
N3 C18 H18B 110.1
C17 C18 H18B 110.1
H18A C18 H18B 108.5
N3 C19 C20 113.15(11)
N3 C19 H19A 108.9
C20 C19 H19A 108.9
N3 C19 H19B 108.9
C20 C19 H19B 108.9
H19A C19 H19B 107.8
C25 C20 C21 118.38(13)
C25 C20 C19 119.85(12)
C21 C20 C19 121.68(12)
C22 C21 C20 120.81(14)
C22 C21 H21A 119.6
C20 C21 H21A 119.6
C23 C22 C21 120.15(14)
C23 C22 H22A 119.9
C21 C22 H22A 119.9
C24 C23 C22 119.61(14)
C24 C23 H23A 120.2
C22 C23 H23A 120.2
C23 C24 C25 120.31(15)
C23 C24 H24A 119.8
C25 C24 H24A 119.8
C20 C25 C24 120.73(14)
C20 C25 H25A 119.6
C24 C25 H25A 119.6
N3 C26 C27 113.79(10)
N3 C26 H26A 108.8
C27 C26 H26A 108.8
N3 C26 H26B 108.8
C27 C26 H26B 108.8
H26A C26 H26B 107.7
C32 C27 C28 118.49(14)
C32 C27 C26 120.88(13)
C28 C27 C26 120.58(13)
C29 C28 C27 120.82(15)
C29 C28 H28A 119.6
C27 C28 H28A 119.6
C30 C29 C28 120.11(16)
C30 C29 H29A 119.9
C28 C29 H29A 119.9
C29 C30 C31 119.66(15)
C29 C30 H30A 120.2
C31 C30 H30A 120.2
C30 C31 C32 120.42(16)
C30 C31 H31A 119.8
C32 C31 H31A 119.8
C31 C32 C27 120.49(15)
C31 C32 H32A 119.8
C27 C32 H32A 119.8
N1 C33 C34 116.02(10)
N1 C33 H33A 108.3
C34 C33 H33A 108.3
N1 C33 H33B 108.3
C34 C33 H33B 108.3
H33A C33 H33B 107.4
N4 C34 C33 106.11(10)
N4 C34 H34A 110.5
C33 C34 H34A 110.5
N4 C34 H34B 110.5
C33 C34 H34B 110.5
H34A C34 H34B 108.7
N4 C35 C36 110.46(11)
N4 C35 H35A 109.6
C36 C35 H35A 109.6
N4 C35 H35B 109.6
C36 C35 H35B 109.6
H35A C35 H35B 108.1
C41 C36 C37 118.79(16)
C41 C36 C35 122.16(16)
C37 C36 C35 119.04(13)
C38 C37 C36 121.03(16)
C38 C37 H37A 119.5
C36 C37 H37A 119.5
C37 C38 C39 120.0(2)
C37 C38 H38A 120.0
C39 C38 H38A 120.0
C40 C39 C38 119.98(18)
C40 C39 H39A 120.0
C38 C39 H39A 120.0
C39 C40 C41 120.61(17)
C39 C40 H40A 119.7
C41 C40 H40A 119.7
C36 C41 C40 119.58(19)
C36 C41 H41A 120.2
C40 C41 H41A 120.2
N4 C42 C43 111.18(11)
N4 C42 H42A 109.4
C43 C42 H42A 109.4
N4 C42 H42B 109.4
C43 C42 H42B 109.4
H42A C42 H42B 108.0
C48 C43 C44 118.90(14)
C48 C43 C42 119.97(13)
C44 C43 C42 121.06(14)
C43 C44 C45 120.30(16)
C43 C44 H44A 119.8
C45 C44 H44A 119.8
C46 C45 C44 120.35(16)
C46 C45 H45A 119.8
C44 C45 H45A 119.8
C45 C46 C47 119.50(16)
C45 C46 H46A 120.3
C47 C46 H46A 120.3
C46 C47 C48 120.14(18)
C46 C47 H47A 119.9
C48 C47 H47A 119.9
C43 C48 C47 120.75(15)
C43 C48 H48A 119.6
C47 C48 H48A 119.6
C50 C49 N1 114.38(9)
C50 C49 H49A 108.7
N1 C49 H49A 108.7
C50 C49 H49B 108.7
N1 C49 H49B 108.7
H49A C49 H49B 107.6
C55 C50 C51 118.94(13)
C55 C50 C49 120.55(12)
C51 C50 C49 120.45(12)
C52 C51 C50 120.67(15)
C52 C51 H51A 119.7
C50 C51 H51A 119.7
C53 C52 C51 119.91(15)
C53 C52 H52A 120.0
C51 C52 H52A 120.0
C52 C53 C54 120.14(14)
C52 C53 H53A 119.9
C54 C53 H53A 119.9
C53 C54 C55 120.43(16)
C53 C54 H54A 119.8
C55 C54 H54A 119.8
C54 C55 C50 119.89(14)
C54 C55 H55A 120.1
C50 C55 H55A 120.1

loop_
_geom_bond_atom_site_label_1
_geom_bond_atom_site_label_2
_geom_bond_distance
N1 C33 1.5142(15)
N1 C17 1.5169(15)
N1 C1 1.5225(14)
N1 C49 1.5397(15)
N2 C2 1.4706(16)
N2 C3 1.4772(16)
N2 C10 1.4800(16)
N3 C18 1.4740(16)
N3 C19 1.4745(17)
N3 C26 1.4802(16)
N4 C34 1.4605(17)
N4 C42 1.4626(16)
N4 C35 1.4663(17)
C1 C2 1.5305(17)
C1 H1A 0.9900
C1 H1B 0.9900
C2 H2A 0.9900
C2 H2B 0.9900
C3 C4 1.5088(19)
C3 H3A 0.9900
C3 H3B 0.9900
C4 C9 1.392(2)
C4 C5 1.393(2)
C5 C6 1.390(2)
C5 H5A 0.9500
C6 C7 1.390(3)
C6 H6A 0.9500
C7 C8 1.380(3)
C7 H7A 0.9500
C8 C9 1.390(2)
C8 H8A 0.9500
C9 H9A 0.9500
C10 C11 1.5127(18)
C10 H10A 0.9900
C10 H10B 0.9900
C11 C12 1.3935(19)
C11 C16 1.3985(18)
C12 C13 1.390(2)
C12 H12A 0.9500
C13 C14 1.386(2)
C13 H13A 0.9500
C14 C15 1.387(2)
C14 H14A 0.9500
C15 C16 1.388(2)
C15 H15A 0.9500
C16 H16A 0.9500
C17 C18 1.5265(16)
C17 H17A 0.9900
C17 H17B 0.9900
C18 H18A 0.9900
C18 H18B 0.9900
C19 C20 1.5101(19)
C19 H19A 0.9900
C19 H19B 0.9900
C20 C25 1.390(2)
C20 C21 1.3931(19)
C21 C22 1.391(2)
C21 H21A 0.9500
C22 C23 1.384(2)
C22 H22A 0.9500
C23 C24 1.379(2)
C23 H23A 0.9500
C24 C25 1.394(2)
C24 H24A 0.9500
C25 H25A 0.9500
C26 C27 1.5088(19)
C26 H26A 0.9900
C26 H26B 0.9900
C27 C32 1.393(2)
C27 C28 1.393(2)
C28 C29 1.393(2)
C28 H28A 0.9500
C29 C30 1.378(3)
C29 H29A 0.9500
C30 C31 1.386(3)
C30 H30A 0.9500
C31 C32 1.390(2)
C31 H31A 0.9500
C32 H32A 0.9500
C33 C34 1.5252(17)
C33 H33A 0.9900
C33 H33B 0.9900
C34 H34A 0.9900
C34 H34B 0.9900
C35 C36 1.504(2)
C35 H35A 0.9900
C35 H35B 0.9900
C36 C41 1.390(2)
C36 C37 1.398(2)
C37 C38 1.383(2)
C37 H37A 0.9500
C38 C39 1.383(3)
C38 H38A 0.9500
C39 C40 1.371(3)
C39 H39A 0.9500
C40 C41 1.411(3)
C40 H40A 0.9500
C41 H41A 0.9500
C42 C43 1.5147(19)
C42 H42A 0.9900
C42 H42B 0.9900
C43 C48 1.382(2)
C43 C44 1.391(2)
C44 C45 1.393(2)
C44 H44A 0.9500
C45 C46 1.378(3)
C45 H45A 0.9500
C46 C47 1.386(3)
C46 H46A 0.9500
C47 C48 1.388(2)
C47 H47A 0.9500
C48 H48A 0.9500
C49 C50 1.5064(17)
C49 H49A 0.9900
C49 H49B 0.9900
C50 C55 1.3955(19)
C50 C51 1.3990(19)
C51 C52 1.389(2)
C51 H51A 0.9500
C52 C53 1.380(3)
C52 H52A 0.9500
C53 C54 1.384(3)
C53 H53A 0.9500
C54 C55 1.394(2)
C54 H54A 0.9500
C55 H55A 0.9500

loop_
_geom_hbond_atom_site_label_D
_geom_hbond_atom_site_label_H
_geom_hbond_atom_site_label_A
_geom_hbond_site_symmetry_A
_geom_hbond_distance_DH
_geom_hbond_distance_HA
_geom_hbond_distance_DA
_geom_hbond_angle_DHA
C39 H39A I1 2_556 0.95 3.01 3.893(2) 154
C49 H49B I1 2_666 0.99 2.86 3.8187(13) 162

loop_
_geom_torsion_atom_site_label_1
_geom_torsion_atom_site_label_2
_geom_torsion_atom_site_label_3
_geom_torsion_atom_site_label_4
_geom_torsion
C33 N1 C1 C2 -176.81(10)
C17 N1 C1 C2 -54.71(13)
C49 N1 C1 C2 64.73(13)
C3 N2 C2 C1 -173.21(10)
C10 N2 C2 C1 66.67(13)
N1 C1 C2 N2 89.86(13)
C2 N2 C3 C4 172.35(10)
C10 N2 C3 C4 -66.04(14)
N2 C3 C4 C9 138.46(12)
N2 C3 C4 C5 -45.36(17)
C9 C4 C5 C6 -0.1(2)
C3 C4 C5 C6 -176.38(14)
C4 C5 C6 C7 0.7(2)
C5 C6 C7 C8 -0.4(3)
C6 C7 C8 C9 -0.4(2)
C7 C8 C9 C4 1.0(2)
C5 C4 C9 C8 -0.7(2)
C3 C4 C9 C8 175.57(13)
C2 N2 C10 C11 -87.12(13)
C3 N2 C10 C11 154.70(11)
N2 C10 C11 C12 127.04(13)
N2 C10 C11 C16 -55.22(17)
C16 C11 C12 C13 0.27(19)
C10 C11 C12 C13 178.07(12)
C11 C12 C13 C14 0.3(2)
C12 C13 C14 C15 -0.5(2)
C13 C14 C15 C16 0.0(2)
C14 C15 C16 C11 0.6(2)
C12 C11 C16 C15 -0.71(19)
C10 C11 C16 C15 -178.50(12)
C33 N1 C17 C18 -56.95(13)
C1 N1 C17 C18 -176.14(10)
C49 N1 C17 C18 62.73(13)
C19 N3 C18 C17 69.30(13)
C26 N3 C18 C17 -170.33(10)
N1 C17 C18 N3 162.61(10)
C18 N3 C19 C20 -163.59(10)
C26 N3 C19 C20 75.13(13)
N3 C19 C20 C25 -144.93(13)
N3 C19 C20 C21 38.60(17)
C25 C20 C21 C22 -0.6(2)
C19 C20 C21 C22 175.93(13)
C20 C21 C22 C23 0.2(2)
C21 C22 C23 C24 0.5(2)
C22 C23 C24 C25 -0.7(3)
C21 C20 C25 C24 0.3(2)
C19 C20 C25 C24 -176.25(15)
C23 C24 C25 C20 0.3(3)
C18 N3 C26 C27 67.15(14)
C19 N3 C26 C27 -170.96(11)
N3 C26 C27 C32 70.99(16)
N3 C26 C27 C28 -111.48(13)
C32 C27 C28 C29 1.02(19)
C26 C27 C28 C29 -176.57(12)
C27 C28 C29 C30 0.2(2)
C28 C29 C30 C31 -1.2(2)
C29 C30 C31 C32 1.0(2)
C30 C31 C32 C27 0.3(2)
C28 C27 C32 C31 -1.26(19)
C26 C27 C32 C31 176.32(12)
C17 N1 C33 C34 -55.26(13)
C1 N1 C33 C34 63.76(13)
C49 N1 C33 C34 -175.49(10)
C42 N4 C34 C33 132.65(11)
C35 N4 C34 C33 -96.66(13)
N1 C33 C34 N4 175.70(10)
C34 N4 C35 C36 159.68(11)
C42 N4 C35 C36 -69.75(15)
N4 C35 C36 C41 117.24(14)
N4 C35 C36 C37 -61.53(16)
C41 C36 C37 C38 0.0(2)
C35 C36 C37 C38 178.78(13)
C36 C37 C38 C39 0.7(2)
C37 C38 C39 C40 -0.9(2)
C38 C39 C40 C41 0.6(2)
C37 C36 C41 C40 -0.3(2)
C35 C36 C41 C40 -179.06(13)
C39 C40 C41 C36 0.0(2)
C34 N4 C42 C43 -75.77(15)
C35 N4 C42 C43 153.65(12)
N4 C42 C43 C48 -44.20(18)
N4 C42 C43 C44 138.73(14)
C48 C43 C44 C45 -1.9(2)
C42 C43 C44 C45 175.18(14)
C43 C44 C45 C46 0.2(3)
C44 C45 C46 C47 1.7(3)
C45 C46 C47 C48 -1.9(3)
C44 C43 C48 C47 1.7(3)
C42 C43 C48 C47 -175.40(17)
C46 C47 C48 C43 0.2(3)
C33 N1 C49 C50 -68.30(12)
C17 N1 C49 C50 169.07(10)
C1 N1 C49 C50 50.26(13)
N1 C49 C50 C55 92.30(14)
N1 C49 C50 C51 -90.69(14)
C55 C50 C51 C52 -1.3(2)
C49 C50 C51 C52 -178.31(12)
C50 C51 C52 C53 1.4(2)
C51 C52 C53 C54 -0.8(2)
C52 C53 C54 C55 0.1(2)
C53 C54 C55 C50 0.0(2)
C51 C50 C55 C54 0.55(19)
C49 C50 C55 C54 177.60(12)
